data_4030966
loop_
_publ_author_name
'B\"urger, M'
'Katzsch, F.'
'Brendler, E.'
'Gruber, T.'

_publ_section_title
;
 Synthesis of macrocyclic receptors with intrinsic fluorescence featuring
 quinizarin moieties.
;
_journal_issue 10
_journal_name_full 'The Journal of organic chemistry'
_journal_page_first 4882
_journal_page_last 4892
_journal_paper_doi 10.1021/acs.joc.5b00223
_journal_volume 80
_journal_year 2015
_chemical_formula_moiety '2(C51 H56 O7), C H Cl3, 2(C2 H3 N)'
_chemical_formula_sum 'C107 H119 Cl3 N2 O14'
_chemical_formula_weight 1763.39
_chemical_name_common
2,10-Dioxa-4^4,6^4,8^4-tri-tert-butyl-4^1,6^1,8^1-trimethoxy-1(1,4)-anthraquinona-4,6,8(2,6)-tribenzenacyclodecaphane
_chemical_name_systematic
;
 ?
;
_space_group_IT_number 15
_symmetry_cell_setting monoclinic
_symmetry_space_group_name_Hall '-C 2yc'
_symmetry_space_group_name_H-M 'C 1 2/c 1'
_atom_sites_solution_hydrogens geom
_atom_sites_solution_primary direct
_atom_sites_solution_secondary difmap
_audit_creation_method SHELXL-97
_cell_angle_alpha 90.00
_cell_angle_beta 99.017(11)
_cell_angle_gamma 90.00
_cell_formula_units_Z 8
_cell_length_a 32.740(5)
_cell_length_b 14.888(2)
_cell_length_c 38.686(5)
_cell_measurement_reflns_used 9602
_cell_measurement_temperature 100(2)
_cell_measurement_theta_max 32.30
_cell_measurement_theta_min 2.64
_cell_volume 18624(5)
_computing_cell_refinement 'Bruker SAINT'
_computing_data_collection 'Bruker APEX2'
_computing_data_reduction 'Bruker SAINT'
_computing_molecular_graphics 'Bruker SHELXTL'
_computing_publication_material 'Bruker SHELXTL'
_computing_structure_refinement 'SHELXL-2013 (Sheldrick 2013)'
_computing_structure_solution 'SHELXS-97 (Sheldrick 2008)'
_diffrn_ambient_temperature 100(2)
_diffrn_measured_fraction_theta_full 0.999
_diffrn_measured_fraction_theta_max 0.999
_diffrn_measurement_device_type 'Bruker APEX-II CCD'
_diffrn_measurement_method '\f and \w scans'
_diffrn_radiation_monochromator graphite
_diffrn_radiation_source 'fine-focus sealed tube'
_diffrn_radiation_type MoK\a
_diffrn_radiation_wavelength 0.71073
_diffrn_reflns_av_R_equivalents 0.0360
_diffrn_reflns_av_sigmaI/netI 0.0141
_diffrn_reflns_limit_h_max 38
_diffrn_reflns_limit_h_min -38
_diffrn_reflns_limit_k_max 17
_diffrn_reflns_limit_k_min -17
_diffrn_reflns_limit_l_max 45
_diffrn_reflns_limit_l_min -46
_diffrn_reflns_number 262554
_diffrn_reflns_theta_full 25.00
_diffrn_reflns_theta_max 25.00
_diffrn_reflns_theta_min 1.90
_exptl_absorpt_coefficient_mu 0.165
_exptl_absorpt_correction_T_max 0.9507
_exptl_absorpt_correction_T_min 0.9149
_exptl_absorpt_correction_type multi-scan
_exptl_absorpt_process_details 'SADABS (Sheldrick, 2004)'
_exptl_crystal_colour orange
_exptl_crystal_density_diffrn 1.258
_exptl_crystal_density_method 'not measured'
_exptl_crystal_description block
_exptl_crystal_F_000 7504
_exptl_crystal_size_max 0.55
_exptl_crystal_size_mid 0.45
_exptl_crystal_size_min 0.31
_refine_diff_density_max 1.203
_refine_diff_density_min -1.062
_refine_diff_density_rms 0.047
_refine_ls_extinction_method none
_refine_ls_goodness_of_fit_ref 1.033
_refine_ls_hydrogen_treatment constr
_refine_ls_matrix_type full
_refine_ls_number_parameters 1205
_refine_ls_number_reflns 16388
_refine_ls_number_restraints 108
_refine_ls_restrained_S_all 1.031
_refine_ls_R_factor_all 0.0497
_refine_ls_R_factor_gt 0.0438
_refine_ls_shift/su_max 0.002
_refine_ls_shift/su_mean 0.000
_refine_ls_structure_factor_coef Fsqd
_refine_ls_weighting_details 'calc w=1/[\s^2^(Fo^2^)+(0.0337P)^2^+43.8556P] where P=(Fo^2^+2Fc^2^)/3'
_refine_ls_weighting_scheme calc
_refine_ls_wR_factor_gt 0.1000
_refine_ls_wR_factor_ref 0.1028
_reflns_number_gt 14686
_reflns_number_total 16388
_reflns_threshold_expression >2\s(I)
_cod_data_source_file jo5b00223_si_002.cif
_cod_data_source_block mabu_07_mono_c2c
_cod_depositor_comments
;
The following automatic conversions were performed:

'_symmetry_cell_setting' value 'Monoclinic' changed to 'monoclinic'
according to
/usr/data/users/saulius/crontab/automatic-downloads/rss-feeds/ACS/lib/dictionaries/cif_core.dic
dictionary named 'cif_core.dic' version 2.4.2 from 2011-04-26.

Automatic conversion script
Id: cif_fix_values 3271 2015-04-21 07:52:19Z andrius 

 Adding full bibliography for 4030966.cif.
;
_cod_original_cell_volume 18625(4)
_cod_original_sg_symbol_H-M C2/c
_cod_database_code 4030966

loop_
_symmetry_equiv_pos_as_xyz
'x, y, z'
'-x, y, -z+1/2'
'x+1/2, y+1/2, z'
'-x+1/2, y+1/2, -z+1/2'
'-x, -y, -z'
'x, -y, z-1/2'
'-x+1/2, -y+1/2, -z'
'x+1/2, -y+1/2, z-1/2'

loop_
_atom_site_label
_atom_site_type_symbol
_atom_site_fract_x
_atom_site_fract_y
_atom_site_fract_z
_atom_site_U_iso_or_equiv
_atom_site_adp_type
_atom_site_occupancy
_atom_site_symmetry_multiplicity
_atom_site_calc_flag
_atom_site_refinement_flags
_atom_site_disorder_assembly
_atom_site_disorder_group
C1I C 0.35009(6) 0.22097(13) 0.98350(5) 0.0250(4) Uani 1 1 d . . .
H1I H 0.3740 0.2604 0.9930 0.030 Uiso 1 1 calc R . .
Cl1I Cl 0.360299(17) 0.11164(4) 0.999512(17) 0.04076(14) Uani 1 1 d . . .
Cl2I Cl 0.343923(19) 0.22260(4) 0.937404(14) 0.04125(14) Uani 1 1 d . . .
Cl3I Cl 0.305072(16) 0.26285(4) 0.997711(15) 0.03442(12) Uani 1 1 d . . .
O1 O 0.61815(4) 0.10099(8) 0.28447(3) 0.0179(3) Uani 1 1 d . . .
O2 O 0.66644(3) 0.27689(8) 0.28650(3) 0.0162(3) Uani 1 1 d . . .
O3 O 0.61978(4) 0.45207(8) 0.29387(3) 0.0169(3) Uani 1 1 d . . .
O4 O 0.52610(4) 0.47291(8) 0.21554(3) 0.0177(3) Uani 1 1 d . . .
O5 O 0.51978(4) 0.10200(8) 0.21089(3) 0.0176(3) Uani 1 1 d . . .
O6 O 0.45935(5) 0.11664(10) 0.16171(4) 0.0405(3) Uani 1 1 d . . .
O7 O 0.48640(5) 0.46955(10) 0.15222(4) 0.0405(3) Uani 1 1 d . . .
C1 C 0.62482(5) 0.07917(11) 0.25100(5) 0.0156(4) Uani 1 1 d . . .
C2 C 0.59161(5) 0.05368(11) 0.22609(5) 0.0157(4) Uani 1 1 d . . .
C3 C 0.59845(5) 0.03037(11) 0.19255(5) 0.0170(4) Uani 1 1 d . . .
H3 H 0.5757 0.0114 0.1758 0.020 Uiso 1 1 calc R . .
C4 C 0.63790(5) 0.03415(11) 0.18291(5) 0.0177(4) Uani 1 1 d . . .
C5 C 0.67005(5) 0.06409(11) 0.20835(5) 0.0171(4) Uani 1 1 d . . .
H5 H 0.6969 0.0702 0.2022 0.020 Uiso 1 1 calc R . .
C6 C 0.66463(5) 0.08538(11) 0.24235(5) 0.0153(4) Uani 1 1 d . . .
C7 C 0.70126(5) 0.10983(11) 0.26977(5) 0.0159(4) Uani 1 1 d . . .
H7A H 0.6921 0.1102 0.2930 0.019 Uiso 1 1 calc R . .
H7B H 0.7225 0.0623 0.2702 0.019 Uiso 1 1 calc R . .
C8 C 0.70442(5) 0.27889(11) 0.27492(4) 0.0134(3) Uani 1 1 d . . .
C9 C 0.72107(5) 0.19932(11) 0.26443(4) 0.0143(3) Uani 1 1 d . . .
C10 C 0.75668(5) 0.20391(12) 0.24872(5) 0.0162(4) Uani 1 1 d . . .
H10 H 0.7679 0.1499 0.2411 0.019 Uiso 1 1 calc R . .
C11 C 0.77613(5) 0.28477(12) 0.24385(5) 0.0169(4) Uani 1 1 d . . .
C12 C 0.75958(5) 0.36213(11) 0.25634(4) 0.0155(4) Uani 1 1 d . . .
H12 H 0.7733 0.4178 0.2545 0.019 Uiso 1 1 calc R . .
C13 C 0.72371(5) 0.36108(11) 0.27147(4) 0.0140(3) Uani 1 1 d . . .
C14 C 0.70493(5) 0.44719(11) 0.28249(4) 0.0148(3) Uani 1 1 d . . .
H14A H 0.7267 0.4940 0.2865 0.018 Uiso 1 1 calc R . .
H14B H 0.6947 0.4370 0.3049 0.018 Uiso 1 1 calc R . .
C15 C 0.62911(5) 0.48424(11) 0.26234(4) 0.0142(3) Uani 1 1 d . . .
C16 C 0.66962(5) 0.48089(11) 0.25552(4) 0.0139(3) Uani 1 1 d . . .
C17 C 0.67770(5) 0.51180(11) 0.22320(4) 0.0149(3) Uani 1 1 d . . .
H17 H 0.7052 0.5079 0.2183 0.018 Uiso 1 1 calc R . .
C18 C 0.64720(5) 0.54806(11) 0.19790(4) 0.0152(4) Uani 1 1 d . A .
C19 C 0.60685(5) 0.54871(11) 0.20558(5) 0.0159(4) Uani 1 1 d . . .
H19 H 0.5852 0.5718 0.1887 0.019 Uiso 1 1 calc R . .
C20 C 0.59745(5) 0.51670(11) 0.23712(5) 0.0150(3) Uani 1 1 d . . .
C21 C 0.64657(6) 0.00551(13) 0.14659(5) 0.0214(4) Uani 1 1 d . . .
C22 C 0.60954(6) -0.04238(15) 0.12525(5) 0.0311(5) Uani 1 1 d . . .
H22A H 0.6021 -0.0947 0.1383 0.047 Uiso 1 1 calc R . .
H22B H 0.6169 -0.0621 0.1028 0.047 Uiso 1 1 calc R . .
H22C H 0.5860 -0.0010 0.1210 0.047 Uiso 1 1 calc R . .
C23 C 0.68349(7) -0.05981(15) 0.15087(5) 0.0307(5) Uani 1 1 d . . .
H23A H 0.7084 -0.0286 0.1621 0.046 Uiso 1 1 calc R . .
H23B H 0.6878 -0.0817 0.1278 0.046 Uiso 1 1 calc R . .
H23C H 0.6778 -0.1107 0.1654 0.046 Uiso 1 1 calc R . .
C24 C 0.65744(6) 0.08849(14) 0.12619(5) 0.0284(4) Uani 1 1 d . . .
H24A H 0.6340 0.1301 0.1229 0.043 Uiso 1 1 calc R . .
H24B H 0.6636 0.0698 0.1033 0.043 Uiso 1 1 calc R . .
H24C H 0.6817 0.1185 0.1393 0.043 Uiso 1 1 calc R . .
C25 C 0.81350(6) 0.29190(12) 0.22440(5) 0.0223(4) Uani 1 1 d . . .
C26 C 0.82655(8) 0.20151(14) 0.21175(7) 0.0429(6) Uani 1 1 d . . .
H26A H 0.8346 0.1618 0.2319 0.064 Uiso 1 1 calc R . .
H26B H 0.8500 0.2097 0.1992 0.064 Uiso 1 1 calc R . .
H26C H 0.8034 0.1746 0.1960 0.064 Uiso 1 1 calc R . .
C27 C 0.85076(6) 0.33225(15) 0.24871(6) 0.0306(5) Uani 1 1 d . . .
H27A H 0.8587 0.2922 0.2687 0.046 Uiso 1 1 calc R . .
H27B H 0.8432 0.3912 0.2571 0.046 Uiso 1 1 calc R . .
H27C H 0.8740 0.3390 0.2358 0.046 Uiso 1 1 calc R . .
C28 C 0.80168(6) 0.35293(13) 0.19254(5) 0.0260(4) Uani 1 1 d . . .
H28A H 0.8245 0.3548 0.1789 0.039 Uiso 1 1 calc R . .
H28B H 0.7962 0.4137 0.2004 0.039 Uiso 1 1 calc R . .
H28C H 0.7768 0.3293 0.1779 0.039 Uiso 1 1 calc R . .
C29 C 0.65650(5) 0.58787(11) 0.16339(4) 0.0184(4) Uani 1 1 d DU . .
C30A C 0.70143(6) 0.57239(17) 0.15854(6) 0.0295(5) Uani 0.944(2) 1 d PD A 1
H30A H 0.7061 0.5987 0.1363 0.044 Uiso 0.944(2) 1 calc PR A 1
H30B H 0.7070 0.5077 0.1584 0.044 Uiso 0.944(2) 1 calc PR A 1
H30C H 0.7199 0.6008 0.1778 0.044 Uiso 0.944(2) 1 calc PR A 1
C31A C 0.64855(7) 0.68904(13) 0.16337(6) 0.0291(5) Uani 0.944(2) 1 d PD A 1
H31A H 0.6544 0.7151 0.1414 0.044 Uiso 0.944(2) 1 calc PR A 1
H31B H 0.6666 0.7168 0.1831 0.044 Uiso 0.944(2) 1 calc PR A 1
H31C H 0.6196 0.7001 0.1656 0.044 Uiso 0.944(2) 1 calc PR A 1
C32A C 0.62834(7) 0.54461(15) 0.13267(5) 0.0287(5) Uani 0.944(2) 1 d PD A 1
H32A H 0.6343 0.5701 0.1107 0.043 Uiso 0.944(2) 1 calc PR A 1
H32B H 0.5994 0.5563 0.1348 0.043 Uiso 0.944(2) 1 calc PR A 1
H32C H 0.6332 0.4797 0.1328 0.043 Uiso 0.944(2) 1 calc PR A 1
C30B C 0.6956(6) 0.6459(19) 0.1684(8) 0.019(6) Uani 0.056(2) 1 d PDU A 2
H30D H 0.7001 0.6699 0.1458 0.028 Uiso 0.056(2) 1 calc PR A 2
H30E H 0.7194 0.6093 0.1785 0.028 Uiso 0.056(2) 1 calc PR A 2
H30F H 0.6922 0.6958 0.1843 0.028 Uiso 0.056(2) 1 calc PR A 2
C31B C 0.6216(7) 0.644(2) 0.1433(8) 0.027(7) Uani 0.056(2) 1 d PDU A 2
H31D H 0.6300 0.6668 0.1216 0.041 Uiso 0.056(2) 1 calc PR A 2
H31E H 0.6156 0.6952 0.1578 0.041 Uiso 0.056(2) 1 calc PR A 2
H31F H 0.5967 0.6072 0.1375 0.041 Uiso 0.056(2) 1 calc PR A 2
C32B C 0.6611(10) 0.5125(16) 0.1374(7) 0.022(6) Uani 0.056(2) 1 d PDU A 2
H32D H 0.6671 0.5385 0.1154 0.034 Uiso 0.056(2) 1 calc PR A 2
H32E H 0.6354 0.4779 0.1328 0.034 Uiso 0.056(2) 1 calc PR A 2
H32F H 0.6839 0.4728 0.1473 0.034 Uiso 0.056(2) 1 calc PR A 2
C33 C 0.61423(6) 0.02381(13) 0.30590(5) 0.0231(4) Uani 1 1 d . . .
H33A H 0.5944 -0.0183 0.2931 0.035 Uiso 1 1 calc R . .
H33B H 0.6045 0.0426 0.3275 0.035 Uiso 1 1 calc R . .
H33C H 0.6412 -0.0056 0.3118 0.035 Uiso 1 1 calc R . .
C34 C 0.61921(6) 0.52079(13) 0.31981(5) 0.0232(4) Uani 1 1 d . . .
H34A H 0.6469 0.5468 0.3258 0.035 Uiso 1 1 calc R . .
H34B H 0.6107 0.4946 0.3408 0.035 Uiso 1 1 calc R . .
H34C H 0.5996 0.5678 0.3105 0.035 Uiso 1 1 calc R . .
C35 C 0.55291(5) 0.51821(12) 0.24315(5) 0.0175(4) Uani 1 1 d . . .
H35A H 0.5509 0.4888 0.2658 0.021 Uiso 1 1 calc R . .
H35B H 0.5437 0.5813 0.2446 0.021 Uiso 1 1 calc R . .
C36 C 0.52688(5) 0.38165(12) 0.21461(4) 0.0149(3) Uani 1 1 d . . .
C37 C 0.55106(5) 0.32989(12) 0.23998(4) 0.0154(4) Uani 1 1 d . . .
H37 H 0.5687 0.3587 0.2585 0.018 Uiso 1 1 calc R . .
C38 C 0.54977(5) 0.23756(12) 0.23857(4) 0.0152(4) Uani 1 1 d . . .
H38 H 0.5674 0.2036 0.2556 0.018 Uiso 1 1 calc R . .
C39 C 0.52297(5) 0.19309(12) 0.21261(4) 0.0146(3) Uani 1 1 d . . .
C40 C 0.49729(5) 0.24331(12) 0.18722(4) 0.0154(4) Uani 1 1 d . . .
C41 C 0.46501(5) 0.19775(13) 0.16184(5) 0.0196(4) Uani 1 1 d . . .
C42 C 0.43830(5) 0.25453(14) 0.13590(5) 0.0213(4) Uani 1 1 d . . .
C43 C 0.40720(6) 0.21288(16) 0.11266(5) 0.0291(5) Uani 1 1 d . . .
H43 H 0.4020 0.1505 0.1149 0.035 Uiso 1 1 calc R . .
C44 C 0.38393(6) 0.26210(18) 0.08644(5) 0.0349(5) Uani 1 1 d . . .
H44 H 0.3625 0.2339 0.0708 0.042 Uiso 1 1 calc R . .
C45 C 0.39191(6) 0.35250(18) 0.08310(5) 0.0350(6) Uani 1 1 d . . .
H45 H 0.3764 0.3859 0.0646 0.042 Uiso 1 1 calc R . .
C46 C 0.42215(6) 0.39501(16) 0.10634(5) 0.0290(5) Uani 1 1 d . . .
H46 H 0.4271 0.4575 0.1041 0.035 Uiso 1 1 calc R . .
C47 C 0.44539(6) 0.34553(14) 0.13319(5) 0.0226(4) Uani 1 1 d . . .
C48 C 0.47815(6) 0.39172(13) 0.15770(5) 0.0253(4) Uani 1 1 d . . .
C49 C 0.50083(5) 0.33853(12) 0.18725(4) 0.0161(4) Uani 1 1 d . . .
C50 C 0.54828(5) 0.04987(12) 0.23494(5) 0.0173(4) Uani 1 1 d . . .
H50A H 0.5389 -0.0134 0.2343 0.021 Uiso 1 1 calc R . .
H50B H 0.5485 0.0729 0.2590 0.021 Uiso 1 1 calc R . .
C101 C 0.66819(6) 0.26972(13) 0.32361(5) 0.0249(4) Uani 1 1 d . . .
H10C H 0.6803 0.2117 0.3316 0.037 Uiso 1 1 calc R . .
H10D H 0.6402 0.2741 0.3294 0.037 Uiso 1 1 calc R . .
H10E H 0.6853 0.3184 0.3352 0.037 Uiso 1 1 calc R . .
O8 O 0.36367(4) 0.66139(8) -0.04157(3) 0.0179(3) Uani 1 1 d . . .
O9 O 0.40453(4) 0.82049(8) 0.01129(3) 0.0189(3) Uani 1 1 d . . .
O10 O 0.49559(4) 0.84023(8) 0.03164(3) 0.0187(3) Uani 1 1 d . . .
O11 O 0.53540(4) 0.59916(8) 0.07023(3) 0.0173(3) Uani 1 1 d . . .
O12 O 0.39831(4) 0.42533(8) -0.00131(3) 0.0176(3) Uani 1 1 d . . .
O13 O 0.43749(4) 0.27538(8) 0.01597(3) 0.0193(3) Uani 1 1 d . . .
O14 O 0.56825(4) 0.44183(9) 0.08190(4) 0.0264(3) Uani 1 1 d . . .
C51 C 0.34136(5) 0.63166(12) -0.01622(4) 0.0158(4) Uani 1 1 d . . .
C52 C 0.34336(5) 0.54112(12) -0.00650(4) 0.0164(4) Uani 1 1 d . . .
C53 C 0.32220(5) 0.51334(13) 0.02028(5) 0.0184(4) Uani 1 1 d . . .
H53 H 0.3225 0.4515 0.0264 0.022 Uiso 1 1 calc R . .
C54 C 0.30051(5) 0.57356(13) 0.03849(5) 0.0194(4) Uani 1 1 d . . .
C55 C 0.30016(5) 0.66305(13) 0.02841(5) 0.0187(4) Uani 1 1 d . . .
H55 H 0.2861 0.7054 0.0406 0.022 Uiso 1 1 calc R . .
C56 C 0.31978(5) 0.69319(12) 0.00100(4) 0.0168(4) Uani 1 1 d . . .
C57 C 0.31757(5) 0.79083(12) -0.00994(5) 0.0186(4) Uani 1 1 d . . .
H57A H 0.3331 0.7987 -0.0297 0.022 Uiso 1 1 calc R . .
H57B H 0.2883 0.8066 -0.0184 0.022 Uiso 1 1 calc R . .
C58 C 0.37722(5) 0.86929(12) 0.02811(4) 0.0160(4) Uani 1 1 d . . .
C59 C 0.33470(5) 0.85487(12) 0.01893(4) 0.0173(4) Uani 1 1 d . . .
C60 C 0.30800(5) 0.90015(12) 0.03731(5) 0.0178(4) Uani 1 1 d . . .
H60 H 0.2791 0.8913 0.0308 0.021 Uiso 1 1 calc R . .
C61 C 0.32179(5) 0.95795(12) 0.06488(4) 0.0179(4) Uani 1 1 d . . .
C62 C 0.36431(5) 0.97083(12) 0.07322(5) 0.0173(4) Uani 1 1 d . . .
H62 H 0.3746 1.0101 0.0919 0.021 Uiso 1 1 calc R . .
C63 C 0.39251(5) 0.92796(11) 0.05497(4) 0.0159(4) Uani 1 1 d . . .
C64 C 0.43846(5) 0.94875(12) 0.06374(5) 0.0176(4) Uani 1 1 d . . .
H64A H 0.4490 0.9623 0.0417 0.021 Uiso 1 1 calc R . .
H64B H 0.4419 1.0036 0.0784 0.021 Uiso 1 1 calc R . .
C65 C 0.49164(5) 0.82282(12) 0.06623(4) 0.0151(3) Uani 1 1 d . . .
C66 C 0.46499(5) 0.87474(11) 0.08278(5) 0.0154(4) Uani 1 1 d . . .
C67 C 0.46385(5) 0.85902(12) 0.11817(5) 0.0161(4) Uani 1 1 d . . .
H67 H 0.4463 0.8950 0.1298 0.019 Uiso 1 1 calc R . .
C68 C 0.48754(5) 0.79250(12) 0.13712(5) 0.0165(4) Uani 1 1 d . A .
C69 C 0.51161(5) 0.73817(12) 0.11894(5) 0.0159(4) Uani 1 1 d . . .
H69 H 0.5267 0.6899 0.1309 0.019 Uiso 1 1 calc R . .
C70 C 0.51422(5) 0.75245(12) 0.08384(5) 0.0151(3) Uani 1 1 d . . .
C71 C 0.27693(6) 0.54010(14) 0.06752(5) 0.0242(4) Uani 1 1 d . . .
C72 C 0.30426(7) 0.47798(18) 0.09278(6) 0.0414(6) Uani 1 1 d . . .
H72A H 0.2895 0.4605 0.1119 0.062 Uiso 1 1 calc R . .
H72B H 0.3298 0.5094 0.1024 0.062 Uiso 1 1 calc R . .
H72C H 0.3110 0.4242 0.0802 0.062 Uiso 1 1 calc R . .
C73 C 0.23859(6) 0.48829(15) 0.05059(6) 0.0316(5) Uani 1 1 d . . .
H73A H 0.2471 0.4375 0.0372 0.047 Uiso 1 1 calc R . .
H73B H 0.2206 0.5282 0.0348 0.047 Uiso 1 1 calc R . .
H73C H 0.2236 0.4659 0.0688 0.047 Uiso 1 1 calc R . .
C74 C 0.26328(7) 0.61775(16) 0.08934(5) 0.0319(5) Uani 1 1 d . . .
H74A H 0.2501 0.5933 0.1083 0.048 Uiso 1 1 calc R . .
H74B H 0.2436 0.6561 0.0743 0.048 Uiso 1 1 calc R . .
H74C H 0.2875 0.6533 0.0992 0.048 Uiso 1 1 calc R . .
C75 C 0.28991(6) 1.00192(14) 0.08459(5) 0.0236(4) Uani 1 1 d . . .
C76 C 0.26674(9) 0.92586(19) 0.10043(7) 0.0532(7) Uani 1 1 d . . .
H76A H 0.2866 0.8895 0.1162 0.080 Uiso 1 1 calc R . .
H76B H 0.2526 0.8879 0.0816 0.080 Uiso 1 1 calc R . .
H76C H 0.2464 0.9519 0.1136 0.080 Uiso 1 1 calc R . .
C77 C 0.25890(7) 1.05562(17) 0.05934(6) 0.0405(6) Uani 1 1 d . . .
H77A H 0.2380 1.0813 0.0720 0.061 Uiso 1 1 calc R . .
H77B H 0.2455 1.0160 0.0407 0.061 Uiso 1 1 calc R . .
H77C H 0.2733 1.1041 0.0490 0.061 Uiso 1 1 calc R . .
C78 C 0.30924(7) 1.0620(2) 0.11395(7) 0.0546(8) Uani 1 1 d . . .
H78A H 0.3295 1.0278 0.1301 0.082 Uiso 1 1 calc R . .
H78B H 0.2877 1.0850 0.1266 0.082 Uiso 1 1 calc R . .
H78C H 0.3231 1.1125 0.1043 0.082 Uiso 1 1 calc R . .
C79 C 0.48856(5) 0.77879(11) 0.17662(5) 0.0203(4) Uani 1 1 d DU . .
C80A C 0.46237(7) 0.84858(15) 0.19197(5) 0.0295(5) Uani 0.944(2) 1 d PD A 1
H80A H 0.4637 0.8376 0.2171 0.044 Uiso 0.944(2) 1 calc PR A 1
H80B H 0.4336 0.8441 0.1804 0.044 Uiso 0.944(2) 1 calc PR A 1
H80C H 0.4730 0.9088 0.1883 0.044 Uiso 0.944(2) 1 calc PR A 1
C81A C 0.53349(6) 0.78760(15) 0.19532(5) 0.0265(5) Uani 0.944(2) 1 d PD A 1
H81A H 0.5344 0.7790 0.2205 0.040 Uiso 0.944(2) 1 calc PR A 1
H81B H 0.5440 0.8475 0.1910 0.040 Uiso 0.944(2) 1 calc PR A 1
H81C H 0.5507 0.7420 0.1863 0.040 Uiso 0.944(2) 1 calc PR A 1
C82A C 0.47256(7) 0.68502(14) 0.18313(6) 0.0305(5) Uani 0.944(2) 1 d PD A 1
H82A H 0.4731 0.6762 0.2083 0.046 Uiso 0.944(2) 1 calc PR A 1
H82B H 0.4902 0.6399 0.1744 0.046 Uiso 0.944(2) 1 calc PR A 1
H82C H 0.4441 0.6787 0.1709 0.046 Uiso 0.944(2) 1 calc PR A 1
C80B C 0.4991(10) 0.8680(11) 0.1956(7) 0.020(6) Uani 0.056(2) 1 d PDU A 2
H80D H 0.4855 0.9173 0.1814 0.031 Uiso 0.056(2) 1 calc PR A 2
H80E H 0.5291 0.8771 0.1992 0.031 Uiso 0.056(2) 1 calc PR A 2
H80F H 0.4894 0.8667 0.2183 0.031 Uiso 0.056(2) 1 calc PR A 2
C81B C 0.5068(12) 0.6940(15) 0.1954(9) 0.033(8) Uani 0.056(2) 1 d PDU A 2
H81D H 0.5044 0.6977 0.2203 0.050 Uiso 0.056(2) 1 calc PR A 2
H81E H 0.5360 0.6887 0.1929 0.050 Uiso 0.056(2) 1 calc PR A 2
H81F H 0.4917 0.6412 0.1850 0.050 Uiso 0.056(2) 1 calc PR A 2
C82B C 0.4438(4) 0.769(3) 0.1832(9) 0.030(6) Uani 0.056(2) 1 d PDU A 2
H82D H 0.4273 0.8197 0.1723 0.045 Uiso 0.056(2) 1 calc PR A 2
H82E H 0.4432 0.7689 0.2084 0.045 Uiso 0.056(2) 1 calc PR A 2
H82F H 0.4322 0.7127 0.1729 0.045 Uiso 0.056(2) 1 calc PR A 2
C83 C 0.34155(6) 0.65816(14) -0.07666(5) 0.0243(4) Uani 1 1 d . . .
H83A H 0.3326 0.5964 -0.0824 0.037 Uiso 1 1 calc R . .
H83B H 0.3597 0.6784 -0.0930 0.037 Uiso 1 1 calc R . .
H83C H 0.3173 0.6975 -0.0786 0.037 Uiso 1 1 calc R . .
C84 C 0.53015(6) 0.89727(13) 0.02887(5) 0.0256(4) Uani 1 1 d . . .
H84A H 0.5267 0.9546 0.0405 0.038 Uiso 1 1 calc R . .
H84B H 0.5317 0.9082 0.0041 0.038 Uiso 1 1 calc R . .
H84C H 0.5557 0.8681 0.0400 0.038 Uiso 1 1 calc R . .
C85 C 0.54203(5) 0.69366(12) 0.06561(5) 0.0169(4) Uani 1 1 d . . .
H85A H 0.5372 0.7076 0.0403 0.020 Uiso 1 1 calc R . .
H85B H 0.5712 0.7082 0.0748 0.020 Uiso 1 1 calc R . .
C86 C 0.50249(5) 0.55887(12) 0.05053(4) 0.0149(3) Uani 1 1 d . . .
C87 C 0.47219(5) 0.60584(12) 0.02840(4) 0.0155(4) Uani 1 1 d . . .
H87 H 0.4748 0.6689 0.0257 0.019 Uiso 1 1 calc R . .
C88 C 0.43833(5) 0.56176(12) 0.01029(4) 0.0160(4) Uani 1 1 d . . .
H88 H 0.4182 0.5950 -0.0049 0.019 Uiso 1 1 calc R . .
C89 C 0.43305(5) 0.46965(12) 0.01390(4) 0.0150(3) Uani 1 1 d . . .
C90 C 0.46432(5) 0.41961(12) 0.03444(4) 0.0144(3) Uani 1 1 d . . .
C91 C 0.46220(5) 0.31993(12) 0.03596(4) 0.0147(4) Uani 1 1 d . . .
C92 C 0.49163(5) 0.27250(12) 0.06309(4) 0.0154(4) Uani 1 1 d . . .
C93 C 0.48587(5) 0.18161(12) 0.06952(5) 0.0184(4) Uani 1 1 d . . .
H93 H 0.4639 0.1497 0.0559 0.022 Uiso 1 1 calc R . .
C94 C 0.51201(6) 0.13788(13) 0.09568(5) 0.0218(4) Uani 1 1 d . . .
H94 H 0.5079 0.0760 0.1001 0.026 Uiso 1 1 calc R . .
C95 C 0.54436(6) 0.18460(13) 0.11549(5) 0.0214(4) Uani 1 1 d . . .
H95 H 0.5617 0.1551 0.1340 0.026 Uiso 1 1 calc R . .
C96 C 0.55126(5) 0.27361(13) 0.10832(5) 0.0195(4) Uani 1 1 d . . .
H96 H 0.5741 0.3045 0.1213 0.023 Uiso 1 1 calc R . .
C97 C 0.52484(5) 0.31807(12) 0.08215(4) 0.0162(4) Uani 1 1 d . . .
C98 C 0.53349(5) 0.41236(12) 0.07332(5) 0.0171(4) Uani 1 1 d . . .
C99 C 0.49939(5) 0.46516(12) 0.05295(4) 0.0143(3) Uani 1 1 d . . .
C100 C 0.36776(5) 0.47508(12) -0.02494(4) 0.0173(4) Uani 1 1 d . . .
H10A H 0.3483 0.4321 -0.0384 0.021 Uiso 1 1 calc R . .
H10B H 0.3819 0.5082 -0.0418 0.021 Uiso 1 1 calc R . .
C102 C 0.41348(6) 0.86003(14) -0.02046(5) 0.0265(4) Uani 1 1 d . . .
H10F H 0.3877 0.8687 -0.0367 0.040 Uiso 1 1 calc R . .
H10G H 0.4319 0.8202 -0.0311 0.040 Uiso 1 1 calc R . .
H10H H 0.4270 0.9182 -0.0152 0.040 Uiso 1 1 calc R . .
N1G N 0.69231(6) 0.31188(15) 0.15977(5) 0.0439(5) Uani 1 1 d . . .
C1G C 0.63195(6) 0.29623(13) 0.19549(5) 0.0243(4) Uani 1 1 d . . .
H1G1 H 0.6123 0.3453 0.1891 0.037 Uiso 1 1 calc R . .
H1G2 H 0.6425 0.2991 0.2206 0.037 Uiso 1 1 calc R . .
H1G3 H 0.6180 0.2386 0.1900 0.037 Uiso 1 1 calc R . .
C2G C 0.66610(6) 0.30473(14) 0.17584(5) 0.0268(4) Uani 1 1 d . . .
N1H N 0.86352(8) 0.2458(2) 0.12706(7) 0.0686(8) Uani 1 1 d . . .
C1H C 0.90226(6) 0.17041(14) 0.08138(5) 0.0280(4) Uani 1 1 d . . .
H1H1 H 0.9290 0.1479 0.0932 0.042 Uiso 1 1 calc R . .
H1H2 H 0.9068 0.2145 0.0636 0.042 Uiso 1 1 calc R . .
H1H3 H 0.8858 0.1203 0.0702 0.042 Uiso 1 1 calc R . .
C2H C 0.88029(7) 0.21261(17) 0.10684(6) 0.0369(5) Uani 1 1 d . . .

loop_
_atom_site_aniso_label
_atom_site_aniso_U_11
_atom_site_aniso_U_22
_atom_site_aniso_U_33
_atom_site_aniso_U_23
_atom_site_aniso_U_13
_atom_site_aniso_U_12
C1I 0.0219(10) 0.0246(10) 0.0274(10) 0.0010(8) 0.0008(8) -0.0025(8)
Cl1I 0.0328(3) 0.0280(3) 0.0598(4) 0.0128(3) 0.0021(3) 0.0004(2)
Cl2I 0.0472(3) 0.0519(4) 0.0249(3) -0.0028(2) 0.0064(2) -0.0122(3)
Cl3I 0.0272(3) 0.0360(3) 0.0408(3) -0.0033(2) 0.0075(2) 0.0012(2)
O1 0.0190(6) 0.0177(6) 0.0177(6) -0.0008(5) 0.0054(5) -0.0009(5)
O2 0.0128(6) 0.0182(6) 0.0185(6) 0.0006(5) 0.0050(5) -0.0001(5)
O3 0.0183(6) 0.0170(6) 0.0166(6) 0.0003(5) 0.0062(5) -0.0005(5)
O4 0.0132(6) 0.0154(6) 0.0237(7) -0.0001(5) 0.0003(5) 0.0011(5)
O5 0.0144(6) 0.0161(6) 0.0216(7) -0.0001(5) 0.0006(5) -0.0009(5)
O6 0.0558(7) 0.0260(6) 0.0332(6) 0.0038(5) -0.0134(5) -0.0059(5)
O7 0.0558(7) 0.0260(6) 0.0332(6) 0.0038(5) -0.0134(5) -0.0059(5)
C1 0.0182(9) 0.0106(8) 0.0188(9) 0.0004(7) 0.0057(7) 0.0010(7)
C2 0.0153(8) 0.0101(8) 0.0221(9) 0.0020(7) 0.0044(7) 0.0004(7)
C3 0.0165(8) 0.0127(8) 0.0210(9) 0.0008(7) 0.0007(7) -0.0009(7)
C4 0.0208(9) 0.0118(8) 0.0213(9) 0.0015(7) 0.0053(7) 0.0009(7)
C5 0.0149(8) 0.0130(8) 0.0245(10) 0.0016(7) 0.0071(7) 0.0011(7)
C6 0.0160(8) 0.0092(8) 0.0208(9) 0.0016(7) 0.0026(7) 0.0003(7)
C7 0.0146(8) 0.0128(8) 0.0201(9) 0.0011(7) 0.0022(7) 0.0016(7)
C8 0.0110(8) 0.0165(9) 0.0120(8) 0.0011(7) -0.0003(6) 0.0012(7)
C9 0.0134(8) 0.0148(9) 0.0134(8) 0.0015(7) -0.0021(7) -0.0002(7)
C10 0.0167(9) 0.0146(9) 0.0173(9) 0.0002(7) 0.0030(7) 0.0035(7)
C11 0.0167(9) 0.0163(9) 0.0182(9) 0.0030(7) 0.0037(7) 0.0024(7)
C12 0.0156(8) 0.0124(8) 0.0182(9) 0.0024(7) 0.0018(7) -0.0016(7)
C13 0.0140(8) 0.0148(8) 0.0122(8) -0.0002(7) -0.0014(6) 0.0013(7)
C14 0.0140(8) 0.0137(8) 0.0167(9) -0.0024(7) 0.0019(7) -0.0016(7)
C15 0.0169(8) 0.0099(8) 0.0164(9) -0.0024(7) 0.0048(7) -0.0007(7)
C16 0.0149(8) 0.0094(8) 0.0173(9) -0.0038(7) 0.0020(7) 0.0002(6)
C17 0.0132(8) 0.0134(8) 0.0189(9) -0.0049(7) 0.0051(7) -0.0003(7)
C18 0.0172(8) 0.0128(8) 0.0160(9) -0.0046(7) 0.0039(7) 0.0001(7)
C19 0.0148(8) 0.0133(8) 0.0189(9) -0.0019(7) 0.0002(7) 0.0022(7)
C20 0.0138(8) 0.0110(8) 0.0207(9) -0.0041(7) 0.0039(7) -0.0002(6)
C21 0.0225(9) 0.0224(10) 0.0201(9) -0.0032(8) 0.0055(8) 0.0018(8)
C22 0.0315(11) 0.0356(12) 0.0267(11) -0.0109(9) 0.0062(9) -0.0014(9)
C23 0.0344(11) 0.0318(11) 0.0265(11) -0.0059(9) 0.0070(9) 0.0113(9)
C24 0.0297(11) 0.0341(11) 0.0232(10) 0.0021(9) 0.0102(8) 0.0027(9)
C25 0.0243(10) 0.0152(9) 0.0310(11) 0.0043(8) 0.0156(8) 0.0029(7)
C26 0.0530(15) 0.0204(11) 0.0667(17) 0.0008(11) 0.0453(13) 0.0018(10)
C27 0.0180(9) 0.0373(12) 0.0381(12) 0.0110(10) 0.0094(9) 0.0030(9)
C28 0.0292(10) 0.0253(10) 0.0261(10) 0.0020(8) 0.0123(8) -0.0030(8)
C29 0.0194(9) 0.0209(9) 0.0152(9) -0.0018(7) 0.0038(7) 0.0007(7)
C30A 0.0254(11) 0.0448(15) 0.0205(11) 0.0063(10) 0.0102(9) 0.0027(10)
C31A 0.0428(13) 0.0231(11) 0.0239(11) 0.0028(9) 0.0128(10) 0.0005(10)
C32A 0.0341(12) 0.0346(12) 0.0166(10) -0.0032(9) 0.0021(9) -0.0024(10)
C30B 0.025(13) 0.025(16) 0.006(13) 0.003(12) 0.000(11) -0.003(9)
C31B 0.021(14) 0.041(18) 0.022(16) 0.020(13) 0.012(12) 0.003(11)
C32B 0.024(12) 0.026(10) 0.021(11) -0.002(7) 0.014(10) 0.008(10)
C33 0.0253(10) 0.0241(10) 0.0206(10) 0.0052(8) 0.0058(8) 0.0054(8)
C34 0.0289(10) 0.0249(10) 0.0176(9) -0.0033(8) 0.0088(8) -0.0018(8)
C35 0.0147(8) 0.0154(9) 0.0224(9) -0.0029(7) 0.0027(7) 0.0017(7)
C36 0.0113(8) 0.0168(9) 0.0181(9) 0.0009(7) 0.0071(7) 0.0008(7)
C37 0.0116(8) 0.0196(9) 0.0155(9) -0.0025(7) 0.0037(7) -0.0011(7)
C38 0.0120(8) 0.0197(9) 0.0144(8) 0.0020(7) 0.0035(7) 0.0014(7)
C39 0.0115(8) 0.0167(9) 0.0167(9) -0.0003(7) 0.0063(7) -0.0003(7)
C40 0.0119(8) 0.0222(9) 0.0131(8) -0.0005(7) 0.0050(7) 0.0007(7)
C41 0.0145(8) 0.0293(10) 0.0157(9) -0.0013(8) 0.0045(7) -0.0005(7)
C42 0.0139(8) 0.0380(11) 0.0125(9) -0.0026(8) 0.0035(7) 0.0032(8)
C43 0.0182(9) 0.0501(13) 0.0188(10) -0.0038(9) 0.0023(8) -0.0023(9)
C44 0.0183(10) 0.0684(17) 0.0171(10) -0.0029(10) -0.0002(8) 0.0031(10)
C45 0.0205(10) 0.0695(17) 0.0148(10) 0.0044(10) 0.0019(8) 0.0188(10)
C46 0.0285(10) 0.0442(13) 0.0157(9) 0.0036(9) 0.0073(8) 0.0184(9)
C47 0.0199(9) 0.0359(11) 0.0124(9) -0.0016(8) 0.0038(7) 0.0113(8)
C48 0.0348(11) 0.0220(10) 0.0185(10) -0.0009(8) 0.0018(8) 0.0084(8)
C49 0.0129(8) 0.0222(9) 0.0140(8) 0.0006(7) 0.0047(7) 0.0023(7)
C50 0.0150(8) 0.0148(9) 0.0222(9) 0.0017(7) 0.0030(7) -0.0004(7)
C101 0.0298(10) 0.0255(10) 0.0214(10) 0.0032(8) 0.0105(8) -0.0001(8)
O8 0.0176(6) 0.0231(7) 0.0128(6) 0.0017(5) 0.0018(5) -0.0003(5)
O9 0.0183(6) 0.0216(7) 0.0175(6) 0.0005(5) 0.0046(5) 0.0032(5)
O10 0.0182(6) 0.0234(7) 0.0149(6) 0.0031(5) 0.0041(5) -0.0027(5)
O11 0.0154(6) 0.0161(6) 0.0189(6) -0.0028(5) -0.0017(5) -0.0001(5)
O12 0.0140(6) 0.0185(6) 0.0185(6) 0.0004(5) -0.0030(5) -0.0003(5)
O13 0.0185(6) 0.0197(7) 0.0185(6) -0.0042(5) -0.0014(5) -0.0012(5)
O14 0.0168(7) 0.0232(7) 0.0362(8) -0.0003(6) -0.0056(6) -0.0012(5)
C51 0.0125(8) 0.0232(9) 0.0104(8) -0.0006(7) -0.0022(6) -0.0027(7)
C52 0.0119(8) 0.0223(9) 0.0127(8) -0.0017(7) -0.0045(6) -0.0010(7)
C53 0.0141(8) 0.0229(10) 0.0162(9) 0.0033(7) -0.0041(7) -0.0017(7)
C54 0.0117(8) 0.0315(10) 0.0137(9) 0.0012(8) -0.0024(7) -0.0005(7)
C55 0.0127(8) 0.0276(10) 0.0147(9) -0.0033(7) -0.0010(7) 0.0017(7)
C56 0.0131(8) 0.0215(9) 0.0137(8) -0.0016(7) -0.0041(7) -0.0007(7)
C57 0.0168(9) 0.0229(10) 0.0150(9) 0.0005(7) -0.0013(7) 0.0032(7)
C58 0.0176(9) 0.0154(9) 0.0151(9) 0.0049(7) 0.0027(7) 0.0029(7)
C59 0.0191(9) 0.0172(9) 0.0146(9) 0.0031(7) -0.0004(7) 0.0016(7)
C60 0.0140(8) 0.0215(9) 0.0170(9) 0.0035(7) -0.0008(7) 0.0014(7)
C61 0.0189(9) 0.0200(9) 0.0142(9) 0.0027(7) 0.0007(7) 0.0020(7)
C62 0.0200(9) 0.0162(9) 0.0145(9) 0.0008(7) -0.0008(7) 0.0008(7)
C63 0.0170(8) 0.0132(8) 0.0169(9) 0.0064(7) 0.0006(7) 0.0011(7)
C64 0.0175(9) 0.0158(9) 0.0192(9) 0.0024(7) 0.0020(7) -0.0012(7)
C65 0.0138(8) 0.0169(9) 0.0143(8) 0.0002(7) 0.0011(7) -0.0049(7)
C66 0.0133(8) 0.0125(8) 0.0197(9) 0.0007(7) 0.0002(7) -0.0039(7)
C67 0.0154(8) 0.0143(8) 0.0190(9) -0.0020(7) 0.0035(7) -0.0014(7)
C68 0.0171(8) 0.0162(9) 0.0165(9) -0.0009(7) 0.0032(7) -0.0028(7)
C69 0.0150(8) 0.0146(8) 0.0173(9) 0.0008(7) 0.0000(7) -0.0012(7)
C70 0.0115(8) 0.0159(9) 0.0178(9) -0.0029(7) 0.0022(7) -0.0043(7)
C71 0.0181(9) 0.0365(11) 0.0182(9) 0.0077(8) 0.0037(7) 0.0018(8)
C72 0.0324(12) 0.0662(17) 0.0279(12) 0.0226(11) 0.0114(9) 0.0156(11)
C73 0.0276(11) 0.0347(12) 0.0338(12) 0.0060(9) 0.0090(9) -0.0050(9)
C74 0.0291(11) 0.0457(13) 0.0228(10) 0.0006(9) 0.0101(8) -0.0002(10)
C75 0.0178(9) 0.0340(11) 0.0186(9) -0.0054(8) 0.0018(7) 0.0024(8)
C76 0.0580(16) 0.0568(17) 0.0547(16) 0.0024(13) 0.0399(14) 0.0018(13)
C77 0.0362(12) 0.0528(15) 0.0315(12) -0.0071(11) 0.0021(10) 0.0242(11)
C78 0.0258(12) 0.089(2) 0.0477(15) -0.0437(15) 0.0024(11) 0.0055(13)
C79 0.0275(10) 0.0195(9) 0.0145(9) 0.0018(7) 0.0049(7) 0.0024(8)
C80A 0.0370(13) 0.0356(13) 0.0175(10) 0.0013(9) 0.0091(9) 0.0116(10)
C81A 0.0306(11) 0.0327(12) 0.0155(10) -0.0032(9) 0.0009(8) 0.0048(9)
C82A 0.0425(14) 0.0280(12) 0.0224(11) 0.0083(9) 0.0093(10) -0.0047(10)
C80B 0.029(16) 0.013(11) 0.021(15) 0.008(9) 0.009(12) 0.001(12)
C81B 0.039(19) 0.030(14) 0.027(17) 0.006(12) -0.007(15) 0.005(14)
C82B 0.030(6) 0.043(13) 0.019(11) 0.001(11) 0.010(10) 0.003(11)
C83 0.0260(10) 0.0342(11) 0.0118(9) 0.0019(8) -0.0001(7) 0.0046(8)
C84 0.0278(10) 0.0248(10) 0.0266(10) 0.0042(8) 0.0116(8) -0.0061(8)
C85 0.0143(8) 0.0180(9) 0.0186(9) -0.0025(7) 0.0025(7) -0.0029(7)
C86 0.0127(8) 0.0206(9) 0.0119(8) -0.0031(7) 0.0038(6) -0.0006(7)
C87 0.0163(8) 0.0164(9) 0.0147(8) -0.0011(7) 0.0052(7) 0.0000(7)
C88 0.0146(8) 0.0213(9) 0.0120(8) 0.0001(7) 0.0020(7) 0.0024(7)
C89 0.0135(8) 0.0208(9) 0.0108(8) -0.0031(7) 0.0027(6) -0.0008(7)
C90 0.0139(8) 0.0185(9) 0.0117(8) -0.0022(7) 0.0048(7) 0.0010(7)
C91 0.0128(8) 0.0194(9) 0.0131(8) -0.0022(7) 0.0054(7) 0.0005(7)
C92 0.0140(8) 0.0199(9) 0.0129(8) -0.0020(7) 0.0044(7) 0.0025(7)
C93 0.0176(9) 0.0194(9) 0.0183(9) -0.0025(7) 0.0033(7) -0.0004(7)
C94 0.0222(9) 0.0190(9) 0.0247(10) 0.0030(8) 0.0053(8) 0.0033(8)
C95 0.0185(9) 0.0253(10) 0.0201(9) 0.0039(8) 0.0019(7) 0.0066(8)
C96 0.0153(8) 0.0248(10) 0.0172(9) -0.0027(8) -0.0006(7) 0.0022(7)
C97 0.0151(8) 0.0196(9) 0.0147(8) -0.0022(7) 0.0048(7) 0.0028(7)
C98 0.0153(9) 0.0203(9) 0.0155(9) -0.0038(7) 0.0014(7) 0.0011(7)
C99 0.0132(8) 0.0192(9) 0.0111(8) -0.0019(7) 0.0036(6) 0.0007(7)
C100 0.0158(8) 0.0203(9) 0.0140(8) -0.0008(7) -0.0036(7) 0.0002(7)
C102 0.0259(10) 0.0355(11) 0.0188(10) 0.0028(8) 0.0062(8) 0.0005(9)
N1G 0.0387(11) 0.0608(14) 0.0337(11) -0.0061(10) 0.0104(9) -0.0063(10)
C1G 0.0257(10) 0.0241(10) 0.0224(10) -0.0011(8) 0.0012(8) 0.0003(8)
C2G 0.0291(11) 0.0279(11) 0.0216(10) -0.0029(8) -0.0016(9) -0.0002(8)
N1H 0.0534(14) 0.105(2) 0.0541(15) -0.0186(15) 0.0290(12) -0.0035(14)
C1H 0.0251(10) 0.0292(11) 0.0298(11) 0.0000(9) 0.0039(8) -0.0021(8)
C2H 0.0291(11) 0.0513(14) 0.0319(12) 0.0000(11) 0.0092(10) -0.0066(10)

loop_
_atom_type_symbol
_atom_type_description
_atom_type_scat_dispersion_real
_atom_type_scat_dispersion_imag
_atom_type_scat_source
C C 0.0033 0.0016 'International Tables Vol C Tables 4.2.6.8 and 6.1.1.4'
H H 0.0000 0.0000 'International Tables Vol C Tables 4.2.6.8 and 6.1.1.4'
O O 0.0106 0.0060 'International Tables Vol C Tables 4.2.6.8 and 6.1.1.4'
N N 0.0061 0.0033 'International Tables Vol C Tables 4.2.6.8 and 6.1.1.4'
Cl Cl 0.1484 0.1585 'International Tables Vol C Tables 4.2.6.8 and 6.1.1.4'

loop_
_geom_angle_atom_site_label_1
_geom_angle_atom_site_label_2
_geom_angle_atom_site_label_3
_geom_angle
Cl1I C1I Cl2I 110.80(11)
Cl1I C1I Cl3I 109.86(11)
Cl2I C1I Cl3I 109.95(11)
Cl1I C1I H1I 108.7
Cl2I C1I H1I 108.7
Cl3I C1I H1I 108.7
C1 O1 C33 113.19(13)
C8 O2 C101 115.37(13)
C15 O3 C34 113.40(13)
C36 O4 C35 118.43(13)
C39 O5 C50 117.99(13)
O1 C1 C2 119.49(15)
O1 C1 C6 119.82(15)
C2 C1 C6 120.67(16)
C1 C2 C3 119.45(16)
C1 C2 C50 120.91(16)
C3 C2 C50 119.63(16)
C2 C3 C4 121.78(16)
C2 C3 H3 119.1
C4 C3 H3 119.1
C5 C4 C3 116.74(16)
C5 C4 C21 120.39(15)
C3 C4 C21 122.85(16)
C6 C5 C4 123.05(16)
C6 C5 H5 118.5
C4 C5 H5 118.5
C5 C6 C1 118.21(16)
C5 C6 C7 120.82(15)
C1 C6 C7 120.89(16)
C9 C7 C6 115.20(14)
C9 C7 H7A 108.5
C6 C7 H7A 108.5
C9 C7 H7B 108.5
C6 C7 H7B 108.5
H7A C7 H7B 107.5
O2 C8 C9 119.23(15)
O2 C8 C13 119.52(15)
C9 C8 C13 121.07(15)
C8 C9 C10 118.47(16)
C8 C9 C7 121.00(15)
C10 C9 C7 120.53(15)
C11 C10 C9 122.19(16)
C11 C10 H10 118.9
C9 C10 H10 118.9
C10 C11 C12 117.31(15)
C10 C11 C25 122.91(16)
C12 C11 C25 119.74(15)
C11 C12 C13 122.47(16)
C11 C12 H12 118.8
C13 C12 H12 118.8
C12 C13 C8 118.37(15)
C12 C13 C14 121.08(15)
C8 C13 C14 120.50(15)
C13 C14 C16 112.74(14)
C13 C14 H14A 109.0
C16 C14 H14A 109.0
C13 C14 H14B 109.0
C16 C14 H14B 109.0
H14A C14 H14B 107.8
O3 C15 C16 120.08(15)
O3 C15 C20 119.54(14)
C16 C15 C20 120.34(16)
C15 C16 C17 118.53(16)
C15 C16 C14 121.83(15)
C17 C16 C14 119.62(15)
C18 C17 C16 122.78(15)
C18 C17 H17 118.6
C16 C17 H17 118.6
C17 C18 C19 116.77(16)
C17 C18 C29 122.89(15)
C19 C18 C29 120.32(15)
C20 C19 C18 122.07(16)
C20 C19 H19 119.0
C18 C19 H19 119.0
C19 C20 C15 119.43(15)
C19 C20 C35 118.84(15)
C15 C20 C35 121.73(15)
C22 C21 C4 112.19(15)
C22 C21 C24 108.96(16)
C4 C21 C24 109.71(15)
C22 C21 C23 107.80(16)
C4 C21 C23 109.33(15)
C24 C21 C23 108.77(16)
C21 C22 H22A 109.5
C21 C22 H22B 109.5
H22A C22 H22B 109.5
C21 C22 H22C 109.5
H22A C22 H22C 109.5
H22B C22 H22C 109.5
C21 C23 H23A 109.5
C21 C23 H23B 109.5
H23A C23 H23B 109.5
C21 C23 H23C 109.5
H23A C23 H23C 109.5
H23B C23 H23C 109.5
C21 C24 H24A 109.5
C21 C24 H24B 109.5
H24A C24 H24B 109.5
C21 C24 H24C 109.5
H24A C24 H24C 109.5
H24B C24 H24C 109.5
C26 C25 C28 108.37(17)
C26 C25 C11 112.52(15)
C28 C25 C11 108.36(15)
C26 C25 C27 107.87(18)
C28 C25 C27 109.62(16)
C11 C25 C27 110.05(16)
C25 C26 H26A 109.5
C25 C26 H26B 109.5
H26A C26 H26B 109.5
C25 C26 H26C 109.5
H26A C26 H26C 109.5
H26B C26 H26C 109.5
C25 C27 H27A 109.5
C25 C27 H27B 109.5
H27A C27 H27B 109.5
C25 C27 H27C 109.5
H27A C27 H27C 109.5
H27B C27 H27C 109.5
C25 C28 H28A 109.5
C25 C28 H28B 109.5
H28A C28 H28B 109.5
C25 C28 H28C 109.5
H28A C28 H28C 109.5
H28B C28 H28C 109.5
C32A C29 C31A 109.46(16)
C32A C29 C30A 108.42(16)
C31A C29 C30A 108.39(16)
C32A C29 C30B 136.7(11)
C31A C29 C30B 65.3(13)
C30A C29 C30B 45.6(13)
C32A C29 C31B 61.6(16)
C31A C29 C31B 49.1(15)
C30A C29 C31B 132.6(12)
C30B C29 C31B 107.3(19)
C31A C29 C32B 139.2(13)
C30A C29 C32B 67.2(13)
C30B C29 C32B 109.3(18)
C31B C29 C32B 102(2)
C32A C29 C18 109.64(15)
C31A C29 C18 108.91(14)
C30A C29 C18 111.99(15)
C30B C29 C18 112.5(11)
C31B C29 C18 114.9(12)
C32B C29 C18 110.0(13)
C29 C30A H30A 109.5
C29 C30A H30B 109.5
H30A C30A H30B 109.5
C29 C30A H30C 109.5
H30A C30A H30C 109.5
H30B C30A H30C 109.5
C29 C31A H31A 109.5
C29 C31A H31B 109.5
H31A C31A H31B 109.5
C29 C31A H31C 109.5
H31A C31A H31C 109.5
H31B C31A H31C 109.5
C29 C32A H32A 109.5
C29 C32A H32B 109.5
H32A C32A H32B 109.5
C29 C32A H32C 109.5
H32A C32A H32C 109.5
H32B C32A H32C 109.5
C29 C30B H30D 109.5
C29 C30B H30E 109.5
H30D C30B H30E 109.5
C29 C30B H30F 109.5
H30D C30B H30F 109.5
H30E C30B H30F 109.5
C29 C31B H31D 109.5
C29 C31B H31E 109.5
H31D C31B H31E 109.5
C29 C31B H31F 109.5
H31D C31B H31F 109.5
H31E C31B H31F 109.5
C29 C32B H32D 109.5
C29 C32B H32E 109.5
H32D C32B H32E 109.5
C29 C32B H32F 109.5
H32D C32B H32F 109.5
H32E C32B H32F 109.5
O1 C33 H33A 109.5
O1 C33 H33B 109.5
H33A C33 H33B 109.5
O1 C33 H33C 109.5
H33A C33 H33C 109.5
H33B C33 H33C 109.5
O3 C34 H34A 109.5
O3 C34 H34B 109.5
H34A C34 H34B 109.5
O3 C34 H34C 109.5
H34A C34 H34C 109.5
H34B C34 H34C 109.5
O4 C35 C20 111.65(14)
O4 C35 H35A 109.3
C20 C35 H35A 109.3
O4 C35 H35B 109.3
C20 C35 H35B 109.3
H35A C35 H35B 108.0
O4 C36 C37 123.03(16)
O4 C36 C49 117.69(15)
C37 C36 C49 119.24(16)
C38 C37 C36 120.95(16)
C38 C37 H37 119.5
C36 C37 H37 119.5
C37 C38 C39 121.00(16)
C37 C38 H38 119.5
C39 C38 H38 119.5
O5 C39 C38 122.93(16)
O5 C39 C40 117.61(15)
C38 C39 C40 119.45(16)
C39 C40 C49 119.36(16)
C39 C40 C41 120.27(16)
C49 C40 C41 120.27(16)
O6 C41 C42 119.10(17)
O6 C41 C40 123.02(17)
C42 C41 C40 117.88(16)
C47 C42 C43 120.12(18)
C47 C42 C41 121.39(17)
C43 C42 C41 118.37(19)
C44 C43 C42 120.1(2)
C44 C43 H43 120.0
C42 C43 H43 120.0
C43 C44 C45 119.7(2)
C43 C44 H44 120.1
C45 C44 H44 120.1
C44 C45 C46 120.8(2)
C44 C45 H45 119.6
C46 C45 H45 119.6
C45 C46 C47 119.5(2)
C45 C46 H46 120.2
C47 C46 H46 120.2
C42 C47 C46 119.68(19)
C42 C47 C48 121.26(17)
C46 C47 C48 119.03(19)
O7 C48 C47 119.21(18)
O7 C48 C49 122.88(18)
C47 C48 C49 117.86(17)
C36 C49 C40 119.70(16)
C36 C49 C48 120.36(16)
C40 C49 C48 119.90(16)
O5 C50 C2 111.73(14)
O5 C50 H50A 109.3
C2 C50 H50A 109.3
O5 C50 H50B 109.3
C2 C50 H50B 109.3
H50A C50 H50B 107.9
O2 C101 H10C 109.5
O2 C101 H10D 109.5
H10C C101 H10D 109.5
O2 C101 H10E 109.5
H10C C101 H10E 109.5
H10D C101 H10E 109.5
C51 O8 C83 114.52(13)
C58 O9 C102 114.79(14)
C65 O10 C84 112.13(13)
C86 O11 C85 118.94(13)
C89 O12 C100 118.08(13)
O8 C51 C56 119.57(16)
O8 C51 C52 119.41(15)
C56 C51 C52 120.85(16)
C53 C52 C51 118.51(16)
C53 C52 C100 121.14(16)
C51 C52 C100 120.36(16)
C52 C53 C54 122.23(17)
C52 C53 H53 118.9
C54 C53 H53 118.9
C55 C54 C53 117.11(16)
C55 C54 C71 122.14(17)
C53 C54 C71 120.72(17)
C54 C55 C56 122.49(17)
C54 C55 H55 118.8
C56 C55 H55 118.8
C51 C56 C55 118.76(17)
C51 C56 C57 120.35(16)
C55 C56 C57 120.90(16)
C59 C57 C56 113.85(14)
C59 C57 H57A 108.8
C56 C57 H57A 108.8
C59 C57 H57B 108.8
C56 C57 H57B 108.8
H57A C57 H57B 107.7
C63 C58 O9 119.74(15)
C63 C58 C59 120.93(16)
O9 C58 C59 119.24(16)
C60 C59 C58 118.56(16)
C60 C59 C57 119.78(16)
C58 C59 C57 121.66(16)
C59 C60 C61 122.70(16)
C59 C60 H60 118.6
C61 C60 H60 118.6
C60 C61 C62 117.13(16)
C60 C61 C75 118.80(16)
C62 C61 C75 124.07(16)
C61 C62 C63 122.31(16)
C61 C62 H62 118.8
C63 C62 H62 118.8
C58 C63 C62 118.35(16)
C58 C63 C64 121.49(16)
C62 C63 C64 120.12(16)
C66 C64 C63 115.51(14)
C66 C64 H64A 108.4
C63 C64 H64A 108.4
C66 C64 H64B 108.4
C63 C64 H64B 108.4
H64A C64 H64B 107.5
O10 C65 C66 119.90(15)
O10 C65 C70 119.21(15)
C66 C65 C70 120.89(16)
C65 C66 C67 118.20(16)
C65 C66 C64 122.03(16)
C67 C66 C64 119.74(15)
C68 C67 C66 122.49(16)
C68 C67 H67 118.8
C66 C67 H67 118.8
C67 C68 C69 117.32(16)
C67 C68 C79 122.76(15)
C69 C68 C79 119.91(15)
C70 C69 C68 122.02(16)
C70 C69 H69 119.0
C68 C69 H69 119.0
C69 C70 C65 118.84(16)
C69 C70 C85 120.00(16)
C65 C70 C85 121.14(15)
C72 C71 C73 109.11(18)
C72 C71 C74 107.17(17)
C73 C71 C74 108.91(16)
C72 C71 C54 110.58(15)
C73 C71 C54 108.78(15)
C74 C71 C54 112.24(17)
C71 C72 H72A 109.5
C71 C72 H72B 109.5
H72A C72 H72B 109.5
C71 C72 H72C 109.5
H72A C72 H72C 109.5
H72B C72 H72C 109.5
C71 C73 H73A 109.5
C71 C73 H73B 109.5
H73A C73 H73B 109.5
C71 C73 H73C 109.5
H73A C73 H73C 109.5
H73B C73 H73C 109.5
C71 C74 H74A 109.5
C71 C74 H74B 109.5
H74A C74 H74B 109.5
C71 C74 H74C 109.5
H74A C74 H74C 109.5
H74B C74 H74C 109.5
C78 C75 C77 109.4(2)
C78 C75 C61 112.99(16)
C77 C75 C61 110.06(16)
C78 C75 C76 108.1(2)
C77 C75 C76 108.72(19)
C61 C75 C76 107.45(17)
C75 C76 H76A 109.5
C75 C76 H76B 109.5
H76A C76 H76B 109.5
C75 C76 H76C 109.5
H76A C76 H76C 109.5
H76B C76 H76C 109.5
C75 C77 H77A 109.5
C75 C77 H77B 109.5
H77A C77 H77B 109.5
C75 C77 H77C 109.5
H77A C77 H77C 109.5
H77B C77 H77C 109.5
C75 C78 H78A 109.5
C75 C78 H78B 109.5
H78A C78 H78B 109.5
C75 C78 H78C 109.5
H78A C78 H78C 109.5
H78B C78 H78C 109.5
C80A C79 C82A 109.29(16)
C80A C79 C81B 125.3(16)
C80A C79 C80B 47.2(13)
C82A C79 C80B 140.5(12)
C81B C79 C80B 116.5(19)
C80A C79 C82B 52.3(15)
C82A C79 C82B 61.7(15)
C81B C79 C82B 99(2)
C80B C79 C82B 98.7(19)
C80A C79 C68 111.76(15)
C82A C79 C68 109.34(15)
C81B C79 C68 121.8(15)
C80B C79 C68 109.3(12)
C82B C79 C68 107.7(13)
C80A C79 C81A 108.23(16)
C82A C79 C81A 109.14(16)
C81B C79 C81A 64.8(16)
C80B C79 C81A 64.8(13)
C82B C79 C81A 143.0(13)
C68 C79 C81A 109.04(14)
C79 C80A H80A 109.5
C79 C80A H80B 109.5
H80A C80A H80B 109.5
C79 C80A H80C 109.5
H80A C80A H80C 109.5
H80B C80A H80C 109.5
C79 C81A H81A 109.5
C79 C81A H81B 109.5
H81A C81A H81B 109.5
C79 C81A H81C 109.5
H81A C81A H81C 109.5
H81B C81A H81C 109.5
C79 C82A H82A 109.5
C79 C82A H82B 109.5
H82A C82A H82B 109.5
C79 C82A H82C 109.5
H82A C82A H82C 109.5
H82B C82A H82C 109.5
C79 C80B H80D 109.5
C79 C80B H80E 109.5
H80D C80B H80E 109.5
C79 C80B H80F 109.5
H80D C80B H80F 109.5
H80E C80B H80F 109.5
C79 C81B H81D 109.5
C79 C81B H81E 109.5
H81D C81B H81E 109.5
C79 C81B H81F 109.5
H81D C81B H81F 109.5
H81E C81B H81F 109.5
C79 C82B H82D 109.5
C79 C82B H82E 109.5
H82D C82B H82E 109.5
C79 C82B H82F 109.5
H82D C82B H82F 109.5
H82E C82B H82F 109.5
O8 C83 H83A 109.5
O8 C83 H83B 109.5
H83A C83 H83B 109.5
O8 C83 H83C 109.5
H83A C83 H83C 109.5
H83B C83 H83C 109.5
O10 C84 H84A 109.5
O10 C84 H84B 109.5
H84A C84 H84B 109.5
O10 C84 H84C 109.5
H84A C84 H84C 109.5
H84B C84 H84C 109.5
O11 C85 C70 113.18(14)
O11 C85 H85A 108.9
C70 C85 H85A 108.9
O11 C85 H85B 108.9
C70 C85 H85B 108.9
H85A C85 H85B 107.8
O11 C86 C87 123.32(16)
O11 C86 C99 117.45(15)
C87 C86 C99 119.23(16)
C88 C87 C86 120.73(16)
C88 C87 H87 119.6
C86 C87 H87 119.6
C87 C88 C89 121.31(16)
C87 C88 H88 119.3
C89 C88 H88 119.3
O12 C89 C88 122.74(15)
O12 C89 C90 118.07(15)
C88 C89 C90 119.18(16)
C89 C90 C99 119.28(16)
C89 C90 C91 121.08(15)
C99 C90 C91 119.59(15)
O13 C91 C90 123.13(16)
O13 C91 C92 118.68(16)
C90 C91 C92 118.19(15)
C97 C92 C93 119.68(16)
C97 C92 C91 120.58(16)
C93 C92 C91 119.74(16)
C94 C93 C92 120.17(17)
C94 C93 H93 119.9
C92 C93 H93 119.9
C93 C94 C95 119.88(17)
C93 C94 H94 120.1
C95 C94 H94 120.1
C96 C95 C94 120.24(17)
C96 C95 H95 119.9
C94 C95 H95 119.9
C95 C96 C97 120.02(17)
C95 C96 H96 120.0
C97 C96 H96 120.0
C92 C97 C96 119.91(17)
C92 C97 C98 120.09(16)
C96 C97 C98 119.91(16)
O14 C98 C97 118.89(16)
O14 C98 C99 123.14(17)
C97 C98 C99 117.92(15)
C86 C99 C90 120.03(16)
C86 C99 C98 120.34(15)
C90 C99 C98 119.56(15)
O12 C100 C52 113.44(14)
O12 C100 H10A 108.9
C52 C100 H10A 108.9
O12 C100 H10B 108.9
C52 C100 H10B 108.9
H10A C100 H10B 107.7
O9 C102 H10F 109.5
O9 C102 H10G 109.5
H10F C102 H10G 109.5
O9 C102 H10H 109.5
H10F C102 H10H 109.5
H10G C102 H10H 109.5
C2G C1G H1G1 109.5
C2G C1G H1G2 109.5
H1G1 C1G H1G2 109.5
C2G C1G H1G3 109.5
H1G1 C1G H1G3 109.5
H1G2 C1G H1G3 109.5
N1G C2G C1G 178.5(2)
C2H C1H H1H1 109.5
C2H C1H H1H2 109.5
H1H1 C1H H1H2 109.5
C2H C1H H1H3 109.5
H1H1 C1H H1H3 109.5
H1H2 C1H H1H3 109.5
N1H C2H C1H 179.2(3)

loop_
_geom_bond_atom_site_label_1
_geom_bond_atom_site_label_2
_geom_bond_distance
C1I Cl1I 1.755(2)
C1I Cl2I 1.763(2)
C1I Cl3I 1.766(2)
C1I H1I 1.0000
O1 C1 1.385(2)
O1 C33 1.434(2)
O2 C8 1.387(2)
O2 C101 1.432(2)
O3 C15 1.388(2)
O3 C34 1.435(2)
O4 C36 1.360(2)
O4 C35 1.440(2)
O5 C39 1.361(2)
O5 C50 1.437(2)
O6 C41 1.222(2)
O7 C48 1.216(2)
C1 C2 1.388(2)
C1 C6 1.399(2)
C2 C3 1.395(3)
C2 C50 1.512(2)
C3 C4 1.400(2)
C3 H3 0.9500
C4 C5 1.397(3)
C4 C21 1.537(2)
C5 C6 1.391(3)
C5 H5 0.9500
C6 C7 1.515(2)
C7 C9 1.510(2)
C7 H7A 0.9900
C7 H7B 0.9900
C8 C9 1.391(2)
C8 C13 1.393(2)
C9 C10 1.398(2)
C10 C11 1.388(2)
C10 H10 0.9500
C11 C12 1.391(2)
C11 C25 1.537(2)
C12 C13 1.392(2)
C12 H12 0.9500
C13 C14 1.512(2)
C14 C16 1.516(2)
C14 H14A 0.9900
C14 H14B 0.9900
C15 C16 1.393(2)
C15 C20 1.394(2)
C16 C17 1.396(2)
C17 C18 1.393(2)
C17 H17 0.9500
C18 C19 1.399(2)
C18 C29 1.534(2)
C19 C20 1.388(2)
C19 H19 0.9500
C20 C35 1.513(2)
C21 C22 1.532(3)
C21 C24 1.537(3)
C21 C23 1.540(3)
C22 H22A 0.9800
C22 H22B 0.9800
C22 H22C 0.9800
C23 H23A 0.9800
C23 H23B 0.9800
C23 H23C 0.9800
C24 H24A 0.9800
C24 H24B 0.9800
C24 H24C 0.9800
C25 C26 1.516(3)
C25 C28 1.531(3)
C25 C27 1.541(3)
C26 H26A 0.9800
C26 H26B 0.9800
C26 H26C 0.9800
C27 H27A 0.9800
C27 H27B 0.9800
C27 H27C 0.9800
C28 H28A 0.9800
C28 H28B 0.9800
C28 H28C 0.9800
C29 C32A 1.527(2)
C29 C31A 1.529(2)
C29 C30A 1.529(2)
C29 C30B 1.530(4)
C29 C31B 1.530(4)
C29 C32B 1.530(4)
C30A H30A 0.9800
C30A H30B 0.9800
C30A H30C 0.9800
C31A H31A 0.9800
C31A H31B 0.9800
C31A H31C 0.9800
C32A H32A 0.9800
C32A H32B 0.9800
C32A H32C 0.9800
C30B H30D 0.9800
C30B H30E 0.9800
C30B H30F 0.9800
C31B H31D 0.9800
C31B H31E 0.9800
C31B H31F 0.9800
C32B H32D 0.9800
C32B H32E 0.9800
C32B H32F 0.9800
C33 H33A 0.9800
C33 H33B 0.9800
C33 H33C 0.9800
C34 H34A 0.9800
C34 H34B 0.9800
C34 H34C 0.9800
C35 H35A 0.9900
C35 H35B 0.9900
C36 C37 1.393(2)
C36 C49 1.406(2)
C37 C38 1.376(3)
C37 H37 0.9500
C38 C39 1.393(2)
C38 H38 0.9500
C39 C40 1.404(2)
C40 C49 1.422(3)
C40 C41 1.489(2)
C41 C42 1.487(3)
C42 C47 1.381(3)
C42 C43 1.394(3)
C43 C44 1.380(3)
C43 H43 0.9500
C44 C45 1.381(4)
C44 H44 0.9500
C45 C46 1.382(3)
C45 H45 0.9500
C46 C47 1.397(3)
C46 H46 0.9500
C47 C48 1.485(3)
C48 C49 1.490(3)
C50 H50A 0.9900
C50 H50B 0.9900
C101 H10C 0.9800
C101 H10D 0.9800
C101 H10E 0.9800
O8 C51 1.384(2)
O8 C83 1.436(2)
O9 C58 1.390(2)
O9 C102 1.433(2)
O10 C65 1.389(2)
O10 C84 1.432(2)
O11 C86 1.358(2)
O11 C85 1.439(2)
O12 C89 1.366(2)
O12 C100 1.448(2)
O13 C91 1.223(2)
O14 C98 1.216(2)
C51 C56 1.389(2)
C51 C52 1.398(3)
C52 C53 1.396(2)
C52 C100 1.514(2)
C53 C54 1.400(3)
C53 H53 0.9500
C54 C55 1.388(3)
C54 C71 1.542(2)
C55 C56 1.397(3)
C55 H55 0.9500
C56 C57 1.513(3)
C57 C59 1.508(2)
C57 H57A 0.9900
C57 H57B 0.9900
C58 C63 1.389(3)
C58 C59 1.399(2)
C59 C60 1.385(3)
C60 C61 1.389(3)
C60 H60 0.9500
C61 C62 1.392(2)
C61 C75 1.533(2)
C62 C63 1.401(2)
C62 H62 0.9500
C63 C64 1.521(2)
C64 C66 1.520(2)
C64 H64A 0.9900
C64 H64B 0.9900
C65 C66 1.394(2)
C65 C70 1.397(2)
C66 C67 1.395(2)
C67 C68 1.394(3)
C67 H67 0.9500
C68 C69 1.394(2)
C68 C79 1.537(2)
C69 C70 1.390(2)
C69 H69 0.9500
C70 C85 1.515(2)
C71 C72 1.529(3)
C71 C73 1.530(3)
C71 C74 1.539(3)
C72 H72A 0.9800
C72 H72B 0.9800
C72 H72C 0.9800
C73 H73A 0.9800
C73 H73B 0.9800
C73 H73C 0.9800
C74 H74A 0.9800
C74 H74B 0.9800
C74 H74C 0.9800
C75 C78 1.505(3)
C75 C77 1.521(3)
C75 C76 1.542(3)
C76 H76A 0.9800
C76 H76B 0.9800
C76 H76C 0.9800
C77 H77A 0.9800
C77 H77B 0.9800
C77 H77C 0.9800
C78 H78A 0.9800
C78 H78B 0.9800
C78 H78C 0.9800
C79 C80A 1.526(2)
C79 C82A 1.526(2)
C79 C81B 1.530(4)
C79 C80B 1.530(4)
C79 C82B 1.533(4)
C79 C81A 1.540(2)
C80A H80A 0.9800
C80A H80B 0.9800
C80A H80C 0.9800
C81A H81A 0.9800
C81A H81B 0.9800
C81A H81C 0.9800
C82A H82A 0.9800
C82A H82B 0.9800
C82A H82C 0.9800
C80B H80D 0.9800
C80B H80E 0.9800
C80B H80F 0.9800
C81B H81D 0.9800
C81B H81E 0.9800
C81B H81F 0.9800
C82B H82D 0.9800
C82B H82E 0.9800
C82B H82F 0.9800
C83 H83A 0.9800
C83 H83B 0.9800
C83 H83C 0.9800
C84 H84A 0.9800
C84 H84B 0.9800
C84 H84C 0.9800
C85 H85A 0.9900
C85 H85B 0.9900
C86 C87 1.393(2)
C86 C99 1.403(2)
C87 C88 1.381(2)
C87 H87 0.9500
C88 C89 1.392(3)
C88 H88 0.9500
C89 C90 1.407(2)
C90 C99 1.426(2)
C90 C91 1.487(2)
C91 C92 1.487(2)
C92 C97 1.391(2)
C92 C93 1.394(3)
C93 C94 1.381(3)
C93 H93 0.9500
C94 C95 1.392(3)
C94 H94 0.9500
C95 C96 1.380(3)
C95 H95 0.9500
C96 C97 1.392(3)
C96 H96 0.9500
C97 C98 1.483(3)
C98 C99 1.487(2)
C100 H10A 0.9900
C100 H10B 0.9900
C102 H10F 0.9800
C102 H10G 0.9800
C102 H10H 0.9800
N1G C2G 1.141(3)
C1G C2G 1.453(3)
C1G H1G1 0.9800
C1G H1G2 0.9800
C1G H1G3 0.9800
N1H C2H 1.137(3)
C1H C2H 1.451(3)
C1H H1H1 0.9800
C1H H1H2 0.9800
C1H H1H3 0.9800

loop_
_geom_hbond_atom_site_label_D
_geom_hbond_atom_site_label_H
_geom_hbond_atom_site_label_A
_geom_hbond_distance_DH
_geom_hbond_distance_HA
_geom_hbond_distance_DA
_geom_hbond_angle_DHA
_geom_hbond_site_symmetry_A
C33 H33B O6 0.98 2.46 3.199(3) 132.4 2_655
C37 H37 O3 0.95 2.43 3.354(2) 165.6 .
C38 H38 O1 0.95 2.40 3.325(2) 164.3 .
C85 H85A O13 0.99 2.46 3.359(2) 150.8 5_665
C87 H87 O10 0.95 2.64 3.571(2) 166.4 .
C88 H88 O8 0.95 2.32 3.265(2) 172.9 .
C100 H10B O14 0.99 2.53 3.496(2) 164.5 5_665
C1I H1I O12 1.00 2.58 3.436(2) 143.5 1_556
C1I H1I O13 1.00 2.14 3.049(2) 149.9 1_556
C1G H1G2 O2 0.98 2.57 3.536(2) 169.7 .
C1H H1H2 O9 0.98 2.56 3.523(2) 168.8 3_545
C26 H26A Cg3 0.98 2.70 3.643(3) 160.5 4_645
C27 H27B Cg1 0.98 2.75 3.622(2) 147.9 4_655
C1G H1G3 Cg1 0.98 2.90 3.649(2) 134.2 .
C1H H1H3 Cg6 0.98 2.88 3.636(2) 134.8 3_545

loop_
_geom_torsion_atom_site_label_1
_geom_torsion_atom_site_label_2
_geom_torsion_atom_site_label_3
_geom_torsion_atom_site_label_4
_geom_torsion
C33 O1 C1 C2 79.70(19)
C33 O1 C1 C6 -102.05(18)
O1 C1 C2 C3 -179.01(15)
C6 C1 C2 C3 2.8(3)
O1 C1 C2 C50 0.3(2)
C6 C1 C2 C50 -177.91(15)
C1 C2 C3 C4 -1.7(3)
C50 C2 C3 C4 178.99(16)
C2 C3 C4 C5 -1.2(3)
C2 C3 C4 C21 177.65(16)
C3 C4 C5 C6 3.1(3)
C21 C4 C5 C6 -175.73(16)
C4 C5 C6 C1 -2.1(3)
C4 C5 C6 C7 174.67(16)
O1 C1 C6 C5 -179.15(15)
C2 C1 C6 C5 -0.9(2)
O1 C1 C6 C7 4.1(2)
C2 C1 C6 C7 -177.71(15)
C5 C6 C7 C9 69.8(2)
C1 C6 C7 C9 -113.45(18)
C101 O2 C8 C9 94.65(18)
C101 O2 C8 C13 -90.20(19)
O2 C8 C9 C10 172.04(15)
C13 C8 C9 C10 -3.0(2)
O2 C8 C9 C7 -7.9(2)
C13 C8 C9 C7 177.03(16)
C6 C7 C9 C8 81.6(2)
C6 C7 C9 C10 -98.37(19)
C8 C9 C10 C11 1.1(3)
C7 C9 C10 C11 -179.00(16)
C9 C10 C11 C12 2.1(3)
C9 C10 C11 C25 -175.67(17)
C10 C11 C12 C13 -3.5(3)
C25 C11 C12 C13 174.37(16)
C11 C12 C13 C8 1.6(3)
C11 C12 C13 C14 -175.73(16)
O2 C8 C13 C12 -173.32(15)
C9 C8 C13 C12 1.7(2)
O2 C8 C13 C14 4.0(2)
C9 C8 C13 C14 179.10(15)
C12 C13 C14 C16 98.00(19)
C8 C13 C14 C16 -79.3(2)
C34 O3 C15 C16 95.49(18)
C34 O3 C15 C20 -86.91(19)
O3 C15 C16 C17 178.44(14)
C20 C15 C16 C17 0.9(2)
O3 C15 C16 C14 -3.3(2)
C20 C15 C16 C14 179.17(15)
C13 C14 C16 C15 114.20(18)
C13 C14 C16 C17 -67.5(2)
C15 C16 C17 C18 1.8(2)
C14 C16 C17 C18 -176.53(15)
C16 C17 C18 C19 -2.9(2)
C16 C17 C18 C29 175.76(15)
C17 C18 C19 C20 1.3(2)
C29 C18 C19 C20 -177.32(15)
C18 C19 C20 C15 1.2(3)
C18 C19 C20 C35 -178.92(15)
O3 C15 C20 C19 -179.90(15)
C16 C15 C20 C19 -2.3(2)
O3 C15 C20 C35 0.2(2)
C16 C15 C20 C35 177.79(15)
C5 C4 C21 C22 168.54(17)
C3 C4 C21 C22 -10.3(2)
C5 C4 C21 C24 -70.2(2)
C3 C4 C21 C24 110.99(19)
C5 C4 C21 C23 49.0(2)
C3 C4 C21 C23 -129.80(19)
C10 C11 C25 C26 -0.6(3)
C12 C11 C25 C26 -178.27(19)
C10 C11 C25 C28 119.24(19)
C12 C11 C25 C28 -58.5(2)
C10 C11 C25 C27 -120.91(19)
C12 C11 C25 C27 61.4(2)
C17 C18 C29 C32A 127.31(18)
C19 C18 C29 C32A -54.1(2)
C17 C18 C29 C31A -112.94(19)
C19 C18 C29 C31A 65.6(2)
C17 C18 C29 C30A 6.9(2)
C19 C18 C29 C30A -174.49(17)
C17 C18 C29 C30B -42.6(14)
C19 C18 C29 C30B 136.0(14)
C17 C18 C29 C31B -165.7(17)
C19 C18 C29 C31B 12.9(17)
C17 C18 C29 C32B 79.6(14)
C19 C18 C29 C32B -101.8(14)
C36 O4 C35 C20 74.60(19)
C19 C20 C35 O4 54.2(2)
C15 C20 C35 O4 -125.85(17)
C35 O4 C36 C37 2.9(2)
C35 O4 C36 C49 -179.33(14)
O4 C36 C37 C38 177.77(15)
C49 C36 C37 C38 0.0(2)
C36 C37 C38 C39 -2.8(3)
C50 O5 C39 C38 -6.3(2)
C50 O5 C39 C40 174.95(14)
C37 C38 C39 O5 -177.92(15)
C37 C38 C39 C40 0.8(2)
O5 C39 C40 C49 -177.50(14)
C38 C39 C40 C49 3.7(2)
O5 C39 C40 C41 6.1(2)
C38 C39 C40 C41 -172.77(15)
C39 C40 C41 O6 -0.1(3)
C49 C40 C41 O6 -176.54(18)
C39 C40 C41 C42 179.09(15)
C49 C40 C41 C42 2.7(2)
O6 C41 C42 C47 -175.05(18)
C40 C41 C42 C47 5.7(2)
O6 C41 C42 C43 1.1(3)
C40 C41 C42 C43 -178.20(15)
C47 C42 C43 C44 1.3(3)
C41 C42 C43 C44 -174.88(17)
C42 C43 C44 C45 0.7(3)
C43 C44 C45 C46 -1.9(3)
C44 C45 C46 C47 1.1(3)
C43 C42 C47 C46 -2.1(3)
C41 C42 C47 C46 173.94(16)
C43 C42 C47 C48 179.67(17)
C41 C42 C47 C48 -4.3(3)
C45 C46 C47 C42 0.9(3)
C45 C46 C47 C48 179.20(17)
C42 C47 C48 O7 172.21(19)
C46 C47 C48 O7 -6.0(3)
C42 C47 C48 C49 -5.1(3)
C46 C47 C48 C49 176.64(16)
O4 C36 C49 C40 -173.38(14)
C37 C36 C49 C40 4.5(2)
O4 C36 C49 C48 8.8(2)
C37 C36 C49 C48 -173.30(16)
C39 C40 C49 C36 -6.3(2)
C41 C40 C49 C36 170.11(15)
C39 C40 C49 C48 171.46(15)
C41 C40 C49 C48 -12.1(2)
O7 C48 C49 C36 13.9(3)
C47 C48 C49 C36 -168.87(15)
O7 C48 C49 C40 -163.86(19)
C47 C48 C49 C40 13.3(2)
C39 O5 C50 C2 -70.97(19)
C1 C2 C50 O5 126.13(17)
C3 C2 C50 O5 -54.5(2)
C83 O8 C51 C56 -93.75(19)
C83 O8 C51 C52 90.99(19)
O8 C51 C52 C53 177.00(14)
C56 C51 C52 C53 1.8(2)
O8 C51 C52 C100 -3.4(2)
C56 C51 C52 C100 -178.64(15)
C51 C52 C53 C54 -2.5(2)
C100 C52 C53 C54 177.93(15)
C52 C53 C54 C55 1.1(2)
C52 C53 C54 C71 179.04(16)
C53 C54 C55 C56 1.0(3)
C71 C54 C55 C56 -176.84(16)
O8 C51 C56 C55 -174.96(14)
C52 C51 C56 C55 0.2(2)
O8 C51 C56 C57 5.3(2)
C52 C51 C56 C57 -179.54(15)
C54 C55 C56 C51 -1.7(3)
C54 C55 C56 C57 178.06(16)
C51 C56 C57 C59 -121.29(17)
C55 C56 C57 C59 58.9(2)
C102 O9 C58 C63 -95.58(19)
C102 O9 C58 C59 87.82(19)
C63 C58 C59 C60 -0.2(3)
O9 C58 C59 C60 176.32(15)
C63 C58 C59 C57 -179.46(16)
O9 C58 C59 C57 -2.9(2)
C56 C57 C59 C60 -99.40(19)
C56 C57 C59 C58 79.8(2)
C58 C59 C60 C61 -1.2(3)
C57 C59 C60 C61 178.01(16)
C59 C60 C61 C62 1.4(3)
C59 C60 C61 C75 -177.47(17)
C60 C61 C62 C63 -0.1(3)
C75 C61 C62 C63 178.70(17)
O9 C58 C63 C62 -175.09(15)
C59 C58 C63 C62 1.5(2)
O9 C58 C63 C64 7.3(2)
C59 C58 C63 C64 -176.13(16)
C61 C62 C63 C58 -1.3(3)
C61 C62 C63 C64 176.31(16)
C58 C63 C64 C66 -74.4(2)
C62 C63 C64 C66 108.02(19)
C84 O10 C65 C66 95.47(18)
C84 O10 C65 C70 -85.28(19)
O10 C65 C66 C67 -175.95(15)
C70 C65 C66 C67 4.8(2)
O10 C65 C66 C64 2.3(2)
C70 C65 C66 C64 -176.94(15)
C63 C64 C66 C65 107.07(19)
C63 C64 C66 C67 -74.7(2)
C65 C66 C67 C68 -1.4(3)
C64 C66 C67 C68 -179.73(16)
C66 C67 C68 C69 -2.8(3)
C66 C67 C68 C79 175.96(16)
C67 C68 C69 C70 3.9(3)
C79 C68 C69 C70 -174.90(15)
C68 C69 C70 C65 -0.7(3)
C68 C69 C70 C85 177.76(15)
O10 C65 C70 C69 176.97(15)
C66 C65 C70 C69 -3.8(2)
O10 C65 C70 C85 -1.5(2)
C66 C65 C70 C85 177.75(15)
C55 C54 C71 C72 -134.1(2)
C53 C54 C71 C72 48.1(2)
C55 C54 C71 C73 106.1(2)
C53 C54 C71 C73 -71.7(2)
C55 C54 C71 C74 -14.5(2)
C53 C54 C71 C74 167.72(16)
C60 C61 C75 C78 179.4(2)
C62 C61 C75 C78 0.7(3)
C60 C61 C75 C77 -58.0(2)
C62 C61 C75 C77 123.3(2)
C60 C61 C75 C76 60.2(2)
C62 C61 C75 C76 -118.5(2)
C67 C68 C79 C80A -2.5(2)
C69 C68 C79 C80A 176.29(17)
C67 C68 C79 C82A 118.67(19)
C69 C68 C79 C82A -62.6(2)
C67 C68 C79 C81B 166.3(19)
C69 C68 C79 C81B -14.9(19)
C67 C68 C79 C80B -53.0(14)
C69 C68 C79 C80B 125.8(14)
C67 C68 C79 C82B 53.3(16)
C69 C68 C79 C82B -128.0(16)
C67 C68 C79 C81A -122.07(18)
C69 C68 C79 C81A 56.7(2)
C86 O11 C85 C70 78.83(18)
C69 C70 C85 O11 51.0(2)
C65 C70 C85 O11 -130.59(16)
C85 O11 C86 C87 -6.7(2)
C85 O11 C86 C99 173.32(14)
O11 C86 C87 C88 -176.80(15)
C99 C86 C87 C88 3.2(2)
C86 C87 C88 C89 1.0(3)
C100 O12 C89 C88 6.4(2)
C100 O12 C89 C90 -174.61(14)
C87 C88 C89 O12 174.35(15)
C87 C88 C89 C90 -4.6(2)
O12 C89 C90 C99 -174.89(14)
C88 C89 C90 C99 4.2(2)
O12 C89 C90 C91 7.7(2)
C88 C89 C90 C91 -173.30(15)
C89 C90 C91 O13 11.6(3)
C99 C90 C91 O13 -165.88(15)
C89 C90 C91 C92 -168.51(15)
C99 C90 C91 C92 14.1(2)
O13 C91 C92 C97 168.44(15)
C90 C91 C92 C97 -11.5(2)
O13 C91 C92 C93 -11.6(2)
C90 C91 C92 C93 168.45(15)
C97 C92 C93 C94 2.7(3)
C91 C92 C93 C94 -177.27(16)
C92 C93 C94 C95 -0.5(3)
C93 C94 C95 C96 -2.2(3)
C94 C95 C96 C97 2.6(3)
C93 C92 C97 C96 -2.2(2)
C91 C92 C97 C96 177.70(15)
C93 C92 C97 C98 174.37(15)
C91 C92 C97 C98 -5.7(2)
C95 C96 C97 C92 -0.4(3)
C95 C96 C97 C98 -177.02(16)
C92 C97 C98 O14 -157.24(17)
C96 C97 C98 O14 19.4(2)
C92 C97 C98 C99 20.2(2)
C96 C97 C98 C99 -163.21(16)
O11 C86 C99 C90 176.43(14)
C87 C86 C99 C90 -3.6(2)
O11 C86 C99 C98 -6.6(2)
C87 C86 C99 C98 173.40(15)
C89 C90 C99 C86 -0.1(2)
C91 C90 C99 C86 177.39(15)
C89 C90 C99 C98 -177.08(15)
C91 C90 C99 C98 0.4(2)
O14 C98 C99 C86 -17.0(3)
C97 C98 C99 C86 165.67(15)
O14 C98 C99 C90 159.94(17)
C97 C98 C99 C90 -17.4(2)
C89 O12 C100 C52 -72.86(19)
C53 C52 C100 O12 -54.9(2)
C51 C52 C100 O12 125.57(16)
